data_7206286
loop_
_publ_author_name
'Savard, Didier'
'Cook, Cyril'
'Enright, Gary D.'
'Korobkov, Ilia'
'Burchell, Tara J.'
'Murugesu, Muralee'

_publ_section_title
;
 Gradual spin crossover behaviour in a linear trinuclear FeII complex
;
_journal_issue 16
_journal_name_full CrystEngComm
_journal_page_first 5190
_journal_paper_doi 10.1039/c1ce05275f
_journal_volume 13
_journal_year 2011
_chemical_formula_sum 'C98 H114 Co3 N24 O40 S6'
_chemical_formula_weight 2637.28
_chemical_name_systematic
;
?
;
_space_group_IT_number 2
_symmetry_cell_setting triclinic
_symmetry_space_group_name_Hall '-P 1'
_symmetry_space_group_name_H-M 'P -1'
_atom_sites_solution_hydrogens geom
_atom_sites_solution_primary direct
_atom_sites_solution_secondary difmap
_audit_creation_method SHELXL-97
_cell_angle_alpha 65.672(2)
_cell_angle_beta 69.922(2)
_cell_angle_gamma 83.052(2)
_cell_formula_units_Z 1
_cell_length_a 13.5049(16)
_cell_length_b 14.7832(18)
_cell_length_c 17.414(2)
_cell_measurement_reflns_used 5777
_cell_measurement_temperature 203(2)
_cell_measurement_theta_max 24.71
_cell_measurement_theta_min 2.23
_cell_volume 2974.5(6)
_computing_cell_refinement 'SMART, Bruker (2000)'
_computing_data_collection 'SMART, Bruker (2000)'
_computing_data_reduction 'XPREP, Bruker (2000)'
_computing_molecular_graphics 'SHELXTL, Bruker (2000)'
_computing_publication_material 'SHELXTL, Bruker (2000)'
_computing_structure_refinement 'SHELXL-97 (Sheldrick, 1997)'
_computing_structure_solution 'SHELXS-97 (Sheldrick, 1990)'
_diffrn_ambient_temperature 203(2)
_diffrn_measured_fraction_theta_full 0.995
_diffrn_measured_fraction_theta_max 0.995
_diffrn_measurement_device_type 'CCD area detector'
_diffrn_measurement_method 'phi and omega scans'
_diffrn_radiation_monochromator graphite
_diffrn_radiation_source 'fine-focus sealed tube'
_diffrn_radiation_type MoK\a
_diffrn_radiation_wavelength 0.71073
_diffrn_reflns_av_R_equivalents 0.0881
_diffrn_reflns_av_sigmaI/netI 0.1498
_diffrn_reflns_limit_h_max 14
_diffrn_reflns_limit_h_min -14
_diffrn_reflns_limit_k_max 15
_diffrn_reflns_limit_k_min -15
_diffrn_reflns_limit_l_max 18
_diffrn_reflns_limit_l_min -18
_diffrn_reflns_number 16150
_diffrn_reflns_theta_full 21.97
_diffrn_reflns_theta_max 21.97
_diffrn_reflns_theta_min 1.51
_diffrn_standards_decay_% <1
_exptl_absorpt_coefficient_mu 0.612
_exptl_absorpt_correction_T_max 0.9701
_exptl_absorpt_correction_T_min 0.9414
_exptl_absorpt_correction_type multi-scan
_exptl_absorpt_process_details 'SADABS, Bruker (2000)'
_exptl_crystal_colour yellow
_exptl_crystal_density_diffrn 1.472
_exptl_crystal_density_meas ?
_exptl_crystal_density_method 'not measured'
_exptl_crystal_description plate
_exptl_crystal_F_000 1367
_exptl_crystal_size_max 0.10
_exptl_crystal_size_mid 0.10
_exptl_crystal_size_min 0.05
_refine_diff_density_max 0.765
_refine_diff_density_min -0.704
_refine_diff_density_rms 0.081
_refine_ls_extinction_method none
_refine_ls_goodness_of_fit_ref 1.025
_refine_ls_hydrogen_treatment constr
_refine_ls_matrix_type full
_refine_ls_number_parameters 766
_refine_ls_number_reflns 7232
_refine_ls_number_restraints 0
_refine_ls_restrained_S_all 1.025
_refine_ls_R_factor_all 0.1494
_refine_ls_R_factor_gt 0.0670
_refine_ls_shift/su_max 0.001
_refine_ls_shift/su_mean 0.001
_refine_ls_structure_factor_coef Fsqd
_refine_ls_weighting_details 'calc w=1/[\s^2^(Fo^2^)+(0.0671P)^2^+1.1610P] where P=(Fo^2^+2Fc^2^)/3'
_refine_ls_weighting_scheme calc
_refine_ls_wR_factor_gt 0.1414
_refine_ls_wR_factor_ref 0.1726
_reflns_number_gt 3854
_reflns_number_total 7232
_reflns_threshold_expression >2sigma(I)
_cod_data_source_file c1ce05275f.txt
_cod_data_source_block ds2508
_cod_depositor_comments
;
The following automatic conversions were performed:

'_symmetry_cell_setting' value 'Triclinic' changed to 'triclinic'
according to /home/saulius/struct/CIF-dictionaries/cif_core.dic
dictionary named 'cif_core.dic' version 2.4.1 from 2010-06-29.

Automatic conversion script
Id: cif_fix_values 1715 2011-07-08 13:25:40Z adriana 

The following automatic conversions were performed:

'_exptl_crystal_density_meas' value 'n/a' was changed to '?' - the
value is perceived as not measured.

Automatic conversion script
Id: cif_fix_values 3008 2015-01-20 13:52:24Z robertas 
;
_cod_original_cell_volume 2974.6(6)
_cod_original_sg_symbol_H-M P-1
_cod_database_code 7206286

loop_
_symmetry_equiv_pos_as_xyz
'x, y, z'
'-x, -y, -z'

loop_
_atom_site_label
_atom_site_type_symbol
_atom_site_fract_x
_atom_site_fract_y
_atom_site_fract_z
_atom_site_U_iso_or_equiv
_atom_site_adp_type
_atom_site_occupancy
_atom_site_symmetry_multiplicity
_atom_site_calc_flag
_atom_site_refinement_flags
_atom_site_disorder_assembly
_atom_site_disorder_group
Co1 Co 0.82857(8) 0.31134(9) 0.49784(7) 0.0305(4) Uani 1 1 d . . .
Co2 Co 1.0000 0.5000 0.5000 0.0277(4) Uani 1 2 d S . .
S1 S 0.81750(19) 0.7104(2) 0.68450(17) 0.0452(7) Uani 1 1 d . . .
S2 S 0.3147(2) 0.3670(2) 0.67163(17) 0.0522(7) Uani 1 1 d . . .
S3 S 0.19945(19) 0.8057(2) 1.19852(16) 0.0458(7) Uani 1 1 d . . .
N1 N 0.7736(5) 0.3990(5) 0.5738(4) 0.0300(17) Uani 1 1 d . . .
N2 N 0.8390(5) 0.4615(5) 0.5766(4) 0.0264(17) Uani 1 1 d . . .
N3 N 0.6819(5) 0.4581(5) 0.6722(4) 0.0297(17) Uani 1 1 d . . .
N4 N 0.3463(7) 0.5480(6) 0.9263(6) 0.057(2) Uani 1 1 d . . .
N5 N 0.9134(5) 0.4324(5) 0.3886(4) 0.0271(17) Uani 1 1 d . . .
N6 N 0.9699(5) 0.5080(5) 0.3841(5) 0.0279(17) Uani 1 1 d . . .
N7 N 0.9747(5) 0.5375(5) 0.2482(5) 0.0288(17) Uani 1 1 d . . .
N8 N 1.0701(7) 0.6857(6) -0.1216(5) 0.051(2) Uani 1 1 d . . .
N9 N 0.9600(5) 0.2761(5) 0.5440(4) 0.0308(17) Uani 1 1 d . . .
N10 N 1.0288(5) 0.3450(5) 0.5343(4) 0.0339(18) Uani 1 1 d . . .
N11 N 1.0926(5) 0.1964(5) 0.5837(4) 0.0337(18) Uani 1 1 d . . .
N12 N 1.3712(8) -0.1128(11) 0.6954(10) 0.120(5) Uani 1 1 d . . .
O1 O 0.2576(5) 0.5298(5) 0.9322(5) 0.073(2) Uani 1 1 d . . .
O2 O 0.3646(5) 0.5814(6) 0.9735(5) 0.073(2) Uani 1 1 d . . .
O3 O 1.0135(6) 0.6628(6) -0.1518(4) 0.078(2) Uani 1 1 d . . .
O4 O 1.1493(7) 0.7340(6) -0.1686(5) 0.098(3) Uani 1 1 d . . .
O5 O 1.3551(11) -0.1618(11) 0.7641(8) 0.197(5) Uani 1 1 d . . .
O6 O 1.4539(11) -0.1004(9) 0.6355(7) 0.197(5) Uani 1 1 d . . .
O7 O 0.8952(4) 0.2249(4) 0.4233(4) 0.0494(17) Uani 1 1 d . . .
H7B H 0.9703 0.2194 0.4093 0.074 Uiso 1 1 d R . .
O8 O 0.7401(5) 0.1917(4) 0.6030(4) 0.0491(17) Uani 1 1 d . . .
H8B H 0.7345 0.1910 0.6597 0.074 Uiso 1 1 d R . .
O9 O 0.7065(4) 0.3498(4) 0.4435(4) 0.0461(17) Uani 1 1 d . . .
H9B H 0.7152 0.3167 0.4044 0.069 Uiso 1 1 d R . .
H9C H 0.6403 0.3293 0.4907 0.069 Uiso 1 1 d R . .
O10 O 0.8948(5) 0.7916(5) 0.6440(4) 0.074(2) Uani 1 1 d . . .
O11 O 0.8641(4) 0.6137(4) 0.7179(4) 0.0480(17) Uani 1 1 d . . .
O12 O 0.7568(5) 0.7165(5) 0.6284(4) 0.0564(18) Uani 1 1 d . . .
O13 O 0.2996(5) 0.4627(5) 0.6790(4) 0.0568(18) Uani 1 1 d . . .
O14 O 0.4224(4) 0.3358(5) 0.6590(4) 0.0538(18) Uani 1 1 d . . .
O15 O 0.2722(5) 0.3633(5) 0.6081(4) 0.078(2) Uani 1 1 d . . .
O16 O 0.0899(5) 0.8304(5) 1.2236(4) 0.075(2) Uani 1 1 d . . .
O17 O 0.2589(6) 0.8280(5) 1.2435(4) 0.076(2) Uani 1 1 d . . .
O18 O 0.2131(5) 0.7053(5) 1.2037(4) 0.0613(19) Uani 1 1 d . . .
O19 O 0.5113(5) 0.2745(6) 0.5168(5) 0.088(3) Uani 1 1 d . . .
H19A H 0.4654 0.2662 0.5654 0.133 Uiso 1 1 calc R . .
O20 O 0.9007(7) 0.9641(6) 0.6650(7) 0.116(3) Uani 1 1 d . . .
H20B H 0.8919 1.0242 0.6389 0.175 Uiso 1 1 calc R . .
C1 C 0.6811(6) 0.3971(6) 0.6321(5) 0.035(2) Uani 1 1 d . . .
H1A H 0.6225 0.3589 0.6444 0.042 Uiso 1 1 calc R . .
C2 C 0.7797(6) 0.4948(6) 0.6366(5) 0.031(2) Uani 1 1 d . . .
H2A H 0.8039 0.5395 0.6524 0.037 Uiso 1 1 calc R . .
C3 C 0.5962(6) 0.4793(6) 0.7389(6) 0.036(2) Uani 1 1 d . . .
C4 C 0.4956(7) 0.4751(7) 0.7394(6) 0.053(3) Uani 1 1 d . . .
H4A H 0.4829 0.4573 0.6976 0.064 Uiso 1 1 calc R . .
C5 C 0.4127(7) 0.4972(7) 0.8016(6) 0.056(3) Uani 1 1 d . . .
H5A H 0.3426 0.4940 0.8038 0.068 Uiso 1 1 calc R . .
C6 C 0.4365(7) 0.5241(7) 0.8604(6) 0.043(2) Uani 1 1 d . . .
C7 C 0.5352(7) 0.5277(6) 0.8612(5) 0.041(2) Uani 1 1 d . . .
H7A H 0.5478 0.5454 0.9031 0.050 Uiso 1 1 calc R . .
C8 C 0.6179(6) 0.5048(6) 0.7989(5) 0.038(2) Uani 1 1 d . . .
H8A H 0.6877 0.5066 0.7977 0.046 Uiso 1 1 calc R . .
C9 C 0.9193(6) 0.4518(6) 0.3069(6) 0.031(2) Uani 1 1 d . . .
H9A H 0.8888 0.4114 0.2907 0.038 Uiso 1 1 calc R . .
C10 C 1.0059(6) 0.5685(6) 0.3003(6) 0.029(2) Uani 1 1 d . . .
H10A H 1.0477 0.6258 0.2788 0.035 Uiso 1 1 calc R . .
C11 C 0.9983(7) 0.5780(6) 0.1544(6) 0.034(2) Uani 1 1 d . . .
C12 C 1.0940(6) 0.6275(6) 0.0994(6) 0.036(2) Uani 1 1 d . . .
H12A H 1.1432 0.6350 0.1237 0.043 Uiso 1 1 calc R . .
C13 C 1.1157(7) 0.6657(6) 0.0078(6) 0.040(2) Uani 1 1 d . . .
H13A H 1.1786 0.7019 -0.0313 0.048 Uiso 1 1 calc R . .
C14 C 1.0427(7) 0.6494(6) -0.0241(6) 0.033(2) Uani 1 1 d . . .
C15 C 0.9496(7) 0.6031(6) 0.0281(6) 0.037(2) Uani 1 1 d . . .
H15A H 0.9013 0.5948 0.0033 0.044 Uiso 1 1 calc R . .
C16 C 0.9260(7) 0.5680(6) 0.1189(6) 0.036(2) Uani 1 1 d . . .
H16A H 0.8601 0.5370 0.1568 0.043 Uiso 1 1 calc R . .
C17 C 1.0009(7) 0.1903(7) 0.5730(5) 0.036(2) Uani 1 1 d . . .
H17A H 0.9696 0.1304 0.5852 0.043 Uiso 1 1 calc R . .
C18 C 1.1076(6) 0.2950(7) 0.5582(5) 0.033(2) Uani 1 1 d . . .
H18A H 1.1665 0.3235 0.5577 0.040 Uiso 1 1 calc R . .
C19 C 1.1650(7) 0.1189(7) 0.6103(6) 0.035(2) Uani 1 1 d . . .
C20 C 1.1374(7) 0.0474(7) 0.6915(7) 0.049(3) Uani 1 1 d . . .
H20A H 1.0705 0.0474 0.7325 0.059 Uiso 1 1 calc R . .
C21 C 1.2078(9) -0.0284(7) 0.7164(7) 0.058(3) Uani 1 1 d . . .
H21A H 1.1889 -0.0806 0.7731 0.069 Uiso 1 1 calc R . .
C22 C 1.3010(9) -0.0233(10) 0.6571(9) 0.076(4) Uani 1 1 d . . .
C23 C 1.3336(11) 0.0496(13) 0.5750(9) 0.178(10) Uani 1 1 d . . .
H23A H 1.4027 0.0535 0.5359 0.213 Uiso 1 1 calc R . .
C24 C 1.2585(10) 0.1188(11) 0.5518(8) 0.142(7) Uani 1 1 d . . .
H24A H 1.2745 0.1667 0.4930 0.170 Uiso 1 1 calc R . .
C25 C 0.8508(8) 0.1730(8) 0.3903(7) 0.069(3) Uani 1 1 d . . .
H25A H 0.9061 0.1405 0.3587 0.103 Uiso 1 1 calc R . .
H25B H 0.8157 0.2193 0.3499 0.103 Uiso 1 1 calc R . .
H25C H 0.8000 0.1236 0.4395 0.103 Uiso 1 1 calc R . .
C26 C 0.6825(10) 0.1061(10) 0.6126(8) 0.126(6) Uani 1 1 d . . .
H26A H 0.6493 0.0660 0.6753 0.189 Uiso 1 1 calc R . .
H26B H 0.7317 0.0662 0.5850 0.189 Uiso 1 1 calc R . .
H26C H 0.6290 0.1303 0.5838 0.189 Uiso 1 1 calc R . .
C27 C 0.7267(6) 0.7244(6) 0.7792(6) 0.036(2) Uani 1 1 d . . .
C28 C 0.6339(7) 0.7727(7) 0.7762(6) 0.051(3) Uani 1 1 d . . .
H28A H 0.6189 0.8002 0.7222 0.061 Uiso 1 1 calc R . .
C29 C 0.5612(7) 0.7817(7) 0.8523(7) 0.056(3) Uani 1 1 d . . .
H29A H 0.4976 0.8145 0.8492 0.068 Uiso 1 1 calc R . .
C30 C 0.5821(7) 0.7430(7) 0.9313(7) 0.042(2) Uani 1 1 d . . .
C31 C 0.6758(7) 0.6948(6) 0.9344(6) 0.044(2) Uani 1 1 d . . .
H31A H 0.6910 0.6678 0.9883 0.052 Uiso 1 1 calc R . .
C32 C 0.7475(7) 0.6860(7) 0.8591(7) 0.045(3) Uani 1 1 d . . .
H32A H 0.8112 0.6535 0.8622 0.054 Uiso 1 1 calc R . .
C33 C 0.5023(8) 0.7515(7) 1.0141(6) 0.068(3) Uani 1 1 d . . .
H33A H 0.5296 0.7207 1.0636 0.102 Uiso 1 1 calc R . .
H33B H 0.4367 0.7183 1.0283 0.102 Uiso 1 1 calc R . .
H33C H 0.4896 0.8211 1.0032 0.102 Uiso 1 1 calc R . .
C34 C 0.2412(7) 0.2811(6) 0.7775(6) 0.042(2) Uani 1 1 d . . .
C35 C 0.1517(7) 0.2353(7) 0.7890(7) 0.047(3) Uani 1 1 d . . .
H35A H 0.1324 0.2455 0.7391 0.056 Uiso 1 1 calc R . .
C36 C 0.0892(8) 0.1741(7) 0.8734(8) 0.055(3) Uani 1 1 d . . .
H36A H 0.0274 0.1442 0.8801 0.066 Uiso 1 1 calc R . .
C37 C 0.1171(8) 0.1568(7) 0.9481(7) 0.050(3) Uani 1 1 d . . .
C38 C 0.2069(8) 0.2021(8) 0.9367(7) 0.055(3) Uani 1 1 d . . .
H38A H 0.2262 0.1918 0.9867 0.065 Uiso 1 1 calc R . .
C39 C 0.2696(8) 0.2629(8) 0.8526(7) 0.056(3) Uani 1 1 d . . .
H39A H 0.3317 0.2923 0.8459 0.067 Uiso 1 1 calc R . .
C40 C 0.0478(8) 0.0918(7) 1.0399(7) 0.070(3) Uani 1 1 d . . .
H40A H 0.0788 0.0878 1.0838 0.106 Uiso 1 1 calc R . .
H40B H 0.0415 0.0259 1.0425 0.106 Uiso 1 1 calc R . .
H40C H -0.0216 0.1202 1.0522 0.106 Uiso 1 1 calc R . .
C41 C 0.2590(7) 0.8843(6) 1.0850(6) 0.036(2) Uani 1 1 d . . .
C42 C 0.3317(7) 0.9556(7) 1.0603(7) 0.044(3) Uani 1 1 d . . .
H42A H 0.3495 0.9662 1.1036 0.053 Uiso 1 1 calc R . .
C43 C 0.3793(8) 1.0126(7) 0.9704(8) 0.057(3) Uani 1 1 d . . .
H43A H 0.4291 1.0622 0.9535 0.069 Uiso 1 1 calc R . .
C44 C 0.3557(9) 0.9983(8) 0.9056(7) 0.057(3) Uani 1 1 d . . .
C45 C 0.2824(9) 0.9272(8) 0.9324(7) 0.062(3) Uani 1 1 d . . .
H45A H 0.2659 0.9150 0.8892 0.074 Uiso 1 1 calc R . .
C46 C 0.2323(7) 0.8732(7) 1.0199(7) 0.053(3) Uani 1 1 d . . .
H46A H 0.1785 0.8275 1.0363 0.063 Uiso 1 1 calc R . .
C47 C 0.4128(9) 1.0603(8) 0.8078(7) 0.083(4) Uani 1 1 d . . .
H47A H 0.3872 1.0410 0.7709 0.124 Uiso 1 1 calc R . .
H47B H 0.4879 1.0493 0.7947 0.124 Uiso 1 1 calc R . .
H47C H 0.3994 1.1301 0.7954 0.124 Uiso 1 1 calc R . .
C48 C 0.8615(11) 0.9375(9) 0.7577(8) 0.101(5) Uani 1 1 d . . .
H48A H 0.8990 0.8806 0.7867 0.151 Uiso 1 1 calc R . .
H48B H 0.7869 0.9207 0.7796 0.151 Uiso 1 1 calc R . .
H48C H 0.8716 0.9928 0.7707 0.151 Uiso 1 1 calc R . .
C49 C 0.4684(11) 0.3131(15) 0.4529(10) 0.176(9) Uani 1 1 d . . .
H49A H 0.3937 0.2963 0.4776 0.263 Uiso 1 1 calc R . .
H49B H 0.5019 0.2867 0.4078 0.263 Uiso 1 1 calc R . .
H49C H 0.4782 0.3847 0.4263 0.263 Uiso 1 1 calc R . .

loop_
_atom_site_aniso_label
_atom_site_aniso_U_11
_atom_site_aniso_U_22
_atom_site_aniso_U_33
_atom_site_aniso_U_23
_atom_site_aniso_U_13
_atom_site_aniso_U_12
Co1 0.0244(7) 0.0409(8) 0.0308(7) -0.0201(6) -0.0056(6) -0.0037(6)
Co2 0.0205(9) 0.0383(11) 0.0284(10) -0.0196(9) -0.0037(8) -0.0026(8)
S1 0.0388(15) 0.0504(18) 0.0486(17) -0.0324(14) 0.0010(13) -0.0051(14)
S2 0.0408(16) 0.073(2) 0.0555(19) -0.0305(16) -0.0228(14) -0.0032(15)
S3 0.0436(16) 0.0587(19) 0.0369(16) -0.0208(14) -0.0092(13) -0.0093(14)
N1 0.028(4) 0.041(5) 0.025(4) -0.019(4) -0.004(4) -0.004(4)
N2 0.022(4) 0.039(5) 0.025(4) -0.022(4) -0.003(3) -0.005(3)
N3 0.022(4) 0.039(5) 0.035(5) -0.025(4) -0.003(4) -0.005(4)
N4 0.036(6) 0.079(7) 0.060(6) -0.045(5) 0.000(5) 0.002(5)
N5 0.021(4) 0.038(5) 0.029(5) -0.021(4) -0.006(3) 0.000(3)
N6 0.020(4) 0.035(5) 0.032(5) -0.016(4) -0.004(3) -0.010(3)
N7 0.022(4) 0.041(5) 0.033(5) -0.024(4) -0.008(4) -0.003(4)
N8 0.061(6) 0.056(6) 0.026(6) -0.011(5) -0.009(5) 0.004(5)
N9 0.031(4) 0.034(5) 0.036(5) -0.019(4) -0.017(4) 0.007(4)
N10 0.025(4) 0.050(5) 0.033(4) -0.022(4) -0.005(4) -0.014(4)
N11 0.032(5) 0.030(5) 0.038(5) -0.015(4) -0.009(4) 0.003(4)
N12 0.034(6) 0.210(16) 0.178(14) -0.151(13) -0.031(9) 0.050(8)
O1 0.024(4) 0.108(6) 0.096(6) -0.074(5) 0.012(4) -0.009(4)
O2 0.056(5) 0.114(7) 0.077(6) -0.077(5) -0.008(4) 0.006(4)
O3 0.089(6) 0.112(7) 0.042(5) -0.027(5) -0.027(4) -0.022(5)
O4 0.090(6) 0.141(8) 0.029(5) 0.004(5) -0.004(4) -0.062(6)
O5 0.193(9) 0.223(9) 0.112(7) -0.021(6) -0.078(7) 0.142(8)
O6 0.193(9) 0.223(9) 0.112(7) -0.021(6) -0.078(7) 0.142(8)
O7 0.043(4) 0.070(5) 0.058(4) -0.050(4) -0.011(3) -0.004(3)
O8 0.059(4) 0.060(4) 0.028(4) -0.015(3) -0.009(3) -0.026(4)
O9 0.029(3) 0.076(5) 0.043(4) -0.037(4) -0.003(3) -0.009(3)
O10 0.059(5) 0.070(5) 0.082(5) -0.053(4) 0.026(4) -0.028(4)
O11 0.042(4) 0.058(4) 0.058(4) -0.038(4) -0.016(3) 0.010(3)
O12 0.065(5) 0.073(5) 0.041(4) -0.033(4) -0.017(4) 0.009(4)
O13 0.053(4) 0.053(5) 0.066(5) -0.020(4) -0.028(4) 0.004(4)
O14 0.039(4) 0.076(5) 0.061(5) -0.040(4) -0.019(3) 0.003(3)
O15 0.067(5) 0.124(7) 0.056(5) -0.031(5) -0.031(4) -0.034(5)
O16 0.048(5) 0.108(6) 0.056(5) -0.036(4) 0.002(4) 0.010(4)
O17 0.103(6) 0.092(6) 0.041(4) -0.013(4) -0.034(4) -0.041(5)
O18 0.071(5) 0.044(4) 0.056(5) -0.010(4) -0.014(4) -0.010(4)
O19 0.049(5) 0.131(7) 0.081(6) -0.050(6) -0.003(4) -0.007(5)
O20 0.130(8) 0.062(6) 0.134(9) -0.040(6) -0.011(7) -0.008(5)
C1 0.022(5) 0.052(6) 0.040(6) -0.025(5) -0.008(5) -0.008(4)
C2 0.026(5) 0.032(6) 0.043(6) -0.022(5) -0.008(5) -0.007(4)
C3 0.028(5) 0.049(6) 0.040(6) -0.036(5) 0.000(5) 0.000(4)
C4 0.035(6) 0.091(8) 0.058(7) -0.050(6) -0.021(5) 0.011(6)
C5 0.028(6) 0.085(8) 0.072(8) -0.057(7) -0.008(5) 0.014(5)
C6 0.027(6) 0.063(7) 0.047(6) -0.042(6) 0.005(5) -0.006(5)
C7 0.032(6) 0.064(7) 0.034(6) -0.034(5) 0.001(5) -0.003(5)
C8 0.023(5) 0.058(7) 0.038(6) -0.031(5) 0.002(5) -0.009(5)
C9 0.027(5) 0.034(6) 0.043(7) -0.023(5) -0.015(5) 0.007(4)
C10 0.017(5) 0.033(6) 0.038(6) -0.020(5) -0.003(5) -0.004(4)
C11 0.034(6) 0.046(6) 0.031(6) -0.023(5) -0.012(5) 0.003(5)
C12 0.027(5) 0.044(6) 0.038(6) -0.016(5) -0.010(5) -0.007(5)
C13 0.036(6) 0.051(6) 0.031(6) -0.020(5) -0.003(5) 0.002(5)
C14 0.030(5) 0.038(6) 0.026(6) -0.017(5) -0.003(5) 0.009(5)
C15 0.038(6) 0.053(6) 0.021(6) -0.019(5) -0.011(5) 0.009(5)
C16 0.031(5) 0.045(6) 0.036(6) -0.020(5) -0.009(5) -0.003(4)
C17 0.031(6) 0.045(7) 0.026(6) -0.013(5) -0.001(4) -0.013(5)
C18 0.022(5) 0.050(7) 0.035(6) -0.019(5) -0.014(4) 0.001(5)
C19 0.035(6) 0.046(7) 0.028(6) -0.019(5) -0.013(5) 0.010(5)
C20 0.033(6) 0.052(7) 0.053(8) -0.014(6) -0.006(5) -0.013(5)
C21 0.064(8) 0.047(7) 0.064(8) -0.006(6) -0.044(7) 0.003(6)
C22 0.053(8) 0.109(11) 0.070(9) -0.049(9) -0.026(7) 0.053(8)
C23 0.101(12) 0.25(2) 0.034(9) 0.024(11) 0.014(8) 0.104(13)
C24 0.065(9) 0.187(16) 0.061(9) 0.021(9) 0.000(8) 0.077(10)
C25 0.069(8) 0.076(8) 0.074(8) -0.048(7) -0.010(6) -0.014(6)
C26 0.111(11) 0.161(14) 0.081(10) -0.012(10) -0.018(8) -0.080(11)
C27 0.026(5) 0.045(6) 0.046(7) -0.025(5) -0.015(5) 0.004(5)
C28 0.050(7) 0.068(8) 0.039(7) -0.026(6) -0.015(5) 0.006(6)
C29 0.044(6) 0.067(8) 0.055(8) -0.026(6) -0.020(6) 0.027(6)
C30 0.041(6) 0.038(6) 0.050(7) -0.026(5) -0.008(5) 0.000(5)
C31 0.051(7) 0.043(6) 0.043(7) -0.024(5) -0.015(5) 0.005(5)
C32 0.026(5) 0.064(7) 0.056(7) -0.036(6) -0.012(5) 0.007(5)
C33 0.058(7) 0.072(8) 0.065(8) -0.045(6) 0.006(6) 0.016(6)
C34 0.033(6) 0.043(6) 0.055(7) -0.025(5) -0.016(5) 0.006(5)
C35 0.046(6) 0.053(7) 0.051(7) -0.031(6) -0.015(6) 0.006(6)
C36 0.042(6) 0.054(7) 0.074(9) -0.031(7) -0.017(6) 0.000(5)
C37 0.064(8) 0.037(7) 0.060(8) -0.031(6) -0.025(7) 0.014(6)
C38 0.065(8) 0.059(7) 0.052(8) -0.029(6) -0.030(7) 0.017(6)
C39 0.042(6) 0.076(8) 0.061(8) -0.033(7) -0.021(6) -0.005(6)
C40 0.084(8) 0.050(7) 0.057(8) -0.012(6) -0.007(6) -0.006(6)
C41 0.039(6) 0.036(6) 0.038(6) -0.019(5) -0.015(5) 0.006(5)
C42 0.041(6) 0.043(6) 0.053(7) -0.027(6) -0.009(5) -0.003(5)
C43 0.051(7) 0.052(7) 0.056(8) -0.011(7) -0.013(6) -0.005(6)
C44 0.065(8) 0.057(8) 0.036(7) -0.013(6) -0.010(6) 0.014(6)
C45 0.086(9) 0.070(8) 0.030(7) -0.023(6) -0.017(6) -0.001(7)
C46 0.053(7) 0.070(8) 0.045(7) -0.028(6) -0.019(6) -0.008(6)
C47 0.094(9) 0.063(8) 0.054(8) -0.008(7) 0.002(7) -0.004(7)
C48 0.145(13) 0.087(10) 0.081(10) -0.052(9) -0.021(10) -0.012(9)
C49 0.086(11) 0.34(3) 0.099(13) -0.083(15) -0.047(10) 0.065(14)

loop_
_atom_type_symbol
_atom_type_description
_atom_type_scat_dispersion_real
_atom_type_scat_dispersion_imag
_atom_type_scat_source
C C 0.0033 0.0016 'International Tables Vol C Tables 4.2.6.8 and 6.1.1.4'
H H 0.0000 0.0000 'International Tables Vol C Tables 4.2.6.8 and 6.1.1.4'
N N 0.0061 0.0033 'International Tables Vol C Tables 4.2.6.8 and 6.1.1.4'
O O 0.0106 0.0060 'International Tables Vol C Tables 4.2.6.8 and 6.1.1.4'
S S 0.1246 0.1234 'International Tables Vol C Tables 4.2.6.8 and 6.1.1.4'
Co Co 0.3494 0.9721 'International Tables Vol C Tables 4.2.6.8 and 6.1.1.4'

loop_
_geom_angle_atom_site_label_1
_geom_angle_atom_site_label_2
_geom_angle_atom_site_label_3
_geom_angle
_geom_angle_site_symmetry_1
_geom_angle_site_symmetry_3
_geom_angle_publ_flag
O8 Co1 O9 90.3(2) . . ?
O8 Co1 N5 177.4(2) . . ?
O9 Co1 N5 87.2(2) . . ?
O8 Co1 O7 91.6(2) . . ?
O9 Co1 O7 90.4(2) . . ?
N5 Co1 O7 87.7(2) . . ?
O8 Co1 N9 93.0(2) . . ?
O9 Co1 N9 176.0(2) . . ?
N5 Co1 N9 89.4(3) . . ?
O7 Co1 N9 87.4(2) . . ?
O8 Co1 N1 90.1(2) . . ?
O9 Co1 N1 93.9(2) . . ?
N5 Co1 N1 90.8(3) . . ?
O7 Co1 N1 175.4(2) . . ?
N9 Co1 N1 88.2(2) . . ?
N2 Co2 N2 180.000(2) . 2_766 ?
N2 Co2 N10 87.9(2) . . ?
N2 Co2 N10 92.1(2) 2_766 . ?
N2 Co2 N10 92.1(2) . 2_766 ?
N2 Co2 N10 87.9(2) 2_766 2_766 ?
N10 Co2 N10 180.000(1) . 2_766 ?
N2 Co2 N6 90.2(2) . . ?
N2 Co2 N6 89.8(2) 2_766 . ?
N10 Co2 N6 89.2(2) . . ?
N10 Co2 N6 90.8(2) 2_766 . ?
N2 Co2 N6 89.8(2) . 2_766 ?
N2 Co2 N6 90.2(2) 2_766 2_766 ?
N10 Co2 N6 90.8(2) . 2_766 ?
N10 Co2 N6 89.2(2) 2_766 2_766 ?
N6 Co2 N6 180.000(1) . 2_766 ?
O12 S1 O11 113.6(4) . . ?
O12 S1 O10 113.1(4) . . ?
O11 S1 O10 112.0(4) . . ?
O12 S1 C27 105.8(4) . . ?
O11 S1 C27 105.6(4) . . ?
O10 S1 C27 105.9(4) . . ?
O15 S2 O14 113.9(4) . . ?
O15 S2 O13 112.4(4) . . ?
O14 S2 O13 112.1(4) . . ?
O15 S2 C34 107.3(4) . . ?
O14 S2 C34 105.3(4) . . ?
O13 S2 C34 105.0(4) . . ?
O16 S3 O18 111.9(4) . . ?
O16 S3 O17 114.1(5) . . ?
O18 S3 O17 112.7(4) . . ?
O16 S3 C41 107.4(4) . . ?
O18 S3 C41 106.4(4) . . ?
O17 S3 C41 103.5(4) . . ?
C1 N1 N2 107.8(6) . . ?
C1 N1 Co1 129.0(6) . . ?
N2 N1 Co1 122.8(5) . . ?
C2 N2 N1 105.2(6) . . ?
C2 N2 Co2 126.4(5) . . ?
N1 N2 Co2 128.4(5) . . ?
C2 N3 C1 104.8(6) . . ?
C2 N3 C3 127.1(7) . . ?
C1 N3 C3 128.2(7) . . ?
O2 N4 O1 123.7(8) . . ?
O2 N4 C6 118.5(8) . . ?
O1 N4 C6 117.8(8) . . ?
C9 N5 N6 106.3(6) . . ?
C9 N5 Co1 123.1(6) . . ?
N6 N5 Co1 130.6(5) . . ?
C10 N6 N5 107.3(6) . . ?
C10 N6 Co2 131.7(5) . . ?
N5 N6 Co2 120.5(5) . . ?
C9 N7 C10 103.7(7) . . ?
C9 N7 C11 126.0(7) . . ?
C10 N7 C11 130.1(7) . . ?
O4 N8 O3 121.7(8) . . ?
O4 N8 C14 119.3(9) . . ?
O3 N8 C14 118.9(9) . . ?
C17 N9 N10 106.6(7) . . ?
C17 N9 Co1 127.8(6) . . ?
N10 N9 Co1 124.8(5) . . ?
C18 N10 N9 106.4(7) . . ?
C18 N10 Co2 128.1(6) . . ?
N9 N10 Co2 125.3(5) . . ?
C17 N11 C18 104.1(7) . . ?
C17 N11 C19 129.4(8) . . ?
C18 N11 C19 126.4(7) . . ?
O5 N12 O6 127.4(16) . . ?
O5 N12 C22 125.8(13) . . ?
O6 N12 C22 105.1(14) . . ?
C25 O7 Co1 132.4(6) . . ?
C26 O8 Co1 135.7(6) . . ?
N1 C1 N3 110.1(7) . . ?
N2 C2 N3 112.2(7) . . ?
C4 C3 C8 121.9(8) . . ?
C4 C3 N3 118.7(8) . . ?
C8 C3 N3 119.4(7) . . ?
C3 C4 C5 119.6(8) . . ?
C6 C5 C4 117.5(8) . . ?
C7 C6 C5 123.5(8) . . ?
C7 C6 N4 119.9(8) . . ?
C5 C6 N4 116.6(8) . . ?
C6 C7 C8 118.5(8) . . ?
C3 C8 C7 118.9(8) . . ?
N5 C9 N7 111.8(7) . . ?
N6 C10 N7 110.9(7) . . ?
C16 C11 C12 120.6(8) . . ?
C16 C11 N7 119.6(8) . . ?
C12 C11 N7 119.8(7) . . ?
C11 C12 C13 118.8(8) . . ?
C14 C13 C12 118.1(8) . . ?
C15 C14 C13 123.6(8) . . ?
C15 C14 N8 119.2(9) . . ?
C13 C14 N8 117.2(8) . . ?
C14 C15 C16 118.5(8) . . ?
C11 C16 C15 120.3(8) . . ?
N9 C17 N11 112.3(8) . . ?
N10 C18 N11 110.6(7) . . ?
C24 C19 C20 120.3(10) . . ?
C24 C19 N11 119.1(9) . . ?
C20 C19 N11 120.6(8) . . ?
C19 C20 C21 120.2(9) . . ?
C22 C21 C20 117.2(10) . . ?
C21 C22 C23 124.5(11) . . ?
C21 C22 N12 111.1(11) . . ?
C23 C22 N12 124.3(11) . . ?
C22 C23 C24 115.7(11) . . ?
C19 C24 C23 121.6(11) . . ?
C28 C27 C32 118.4(8) . . ?
C28 C27 S1 121.3(7) . . ?
C32 C27 S1 120.3(7) . . ?
C27 C28 C29 120.9(9) . . ?
C30 C29 C28 120.4(9) . . ?
C29 C30 C31 118.9(8) . . ?
C29 C30 C33 120.2(9) . . ?
C31 C30 C33 120.8(9) . . ?
C30 C31 C32 120.6(9) . . ?
C27 C32 C31 120.8(9) . . ?
C35 C34 C39 118.5(9) . . ?
C35 C34 S2 121.0(8) . . ?
C39 C34 S2 120.4(7) . . ?
C34 C35 C36 121.0(9) . . ?
C37 C36 C35 120.5(9) . . ?
C38 C37 C36 118.7(10) . . ?
C38 C37 C40 120.9(10) . . ?
C36 C37 C40 120.4(10) . . ?
C37 C38 C39 120.9(10) . . ?
C34 C39 C38 120.5(9) . . ?
C42 C41 C46 118.6(9) . . ?
C42 C41 S3 121.4(7) . . ?
C46 C41 S3 119.9(7) . . ?
C41 C42 C43 119.3(9) . . ?
C44 C43 C42 121.8(10) . . ?
C45 C44 C43 117.5(10) . . ?
C45 C44 C47 122.6(11) . . ?
C43 C44 C47 119.9(11) . . ?
C44 C45 C46 121.6(10) . . ?
C45 C46 C41 121.1(9) . . ?

loop_
_geom_bond_atom_site_label_1
_geom_bond_atom_site_label_2
_geom_bond_distance
_geom_bond_site_symmetry_2
_geom_bond_publ_flag
Co1 O8 2.062(6) . ?
Co1 O9 2.083(5) . ?
Co1 N5 2.080(7) . ?
Co1 O7 2.101(6) . ?
Co1 N9 2.116(6) . ?
Co1 N1 2.118(6) . ?
Co2 N2 2.125(6) . ?
Co2 N2 2.125(6) 2_766 ?
Co2 N10 2.138(7) . ?
Co2 N10 2.138(7) 2_766 ?
Co2 N6 2.147(6) . ?
Co2 N6 2.147(6) 2_766 ?
S1 O12 1.447(6) . ?
S1 O11 1.458(6) . ?
S1 O10 1.459(6) . ?
S1 C27 1.760(9) . ?
S2 O15 1.432(6) . ?
S2 O14 1.443(6) . ?
S2 O13 1.456(6) . ?
S2 C34 1.765(9) . ?
S3 O16 1.439(6) . ?
S3 O18 1.441(6) . ?
S3 O17 1.441(6) . ?
S3 C41 1.774(9) . ?
N1 C1 1.306(9) . ?
N1 N2 1.379(8) . ?
N2 C2 1.315(9) . ?
N3 C2 1.326(9) . ?
N3 C1 1.352(9) . ?
N3 C3 1.440(9) . ?
N4 O2 1.219(9) . ?
N4 O1 1.220(9) . ?
N4 C6 1.482(11) . ?
N5 C9 1.306(9) . ?
N5 N6 1.389(8) . ?
N6 C10 1.308(9) . ?
N7 C9 1.360(9) . ?
N7 C10 1.365(9) . ?
N7 C11 1.417(10) . ?
N8 O4 1.194(9) . ?
N8 O3 1.207(9) . ?
N8 C14 1.474(11) . ?
N9 C17 1.288(10) . ?
N9 N10 1.382(8) . ?
N10 C18 1.309(9) . ?
N11 C17 1.333(10) . ?
N11 C18 1.356(10) . ?
N11 C19 1.445(10) . ?
N12 O5 1.073(15) . ?
N12 O6 1.209(14) . ?
N12 C22 1.580(16) . ?
O7 C25 1.411(9) . ?
O8 C26 1.484(12) . ?
O19 C49 1.317(13) . ?
O20 C48 1.408(12) . ?
C3 C4 1.365(11) . ?
C3 C8 1.371(10) . ?
C4 C5 1.380(11) . ?
C5 C6 1.379(11) . ?
C6 C7 1.347(11) . ?
C7 C8 1.385(10) . ?
C11 C16 1.372(10) . ?
C11 C12 1.387(11) . ?
C12 C13 1.389(11) . ?
C13 C14 1.373(11) . ?
C14 C15 1.337(11) . ?
C15 C16 1.374(10) . ?
C19 C24 1.323(13) . ?
C19 C20 1.326(11) . ?
C20 C21 1.403(12) . ?
C21 C22 1.313(13) . ?
C22 C23 1.346(16) . ?
C23 C24 1.388(15) . ?
C27 C28 1.372(11) . ?
C27 C32 1.385(11) . ?
C28 C29 1.399(12) . ?
C29 C30 1.371(11) . ?
C30 C31 1.382(11) . ?
C30 C33 1.519(12) . ?
C31 C32 1.384(11) . ?
C34 C35 1.369(11) . ?
C34 C39 1.402(12) . ?
C35 C36 1.388(12) . ?
C36 C37 1.393(12) . ?
C37 C38 1.372(13) . ?
C37 C40 1.509(13) . ?
C38 C39 1.384(12) . ?
C41 C42 1.359(11) . ?
C41 C46 1.375(11) . ?
C42 C43 1.388(12) . ?
C43 C44 1.371(13) . ?
C44 C45 1.354(13) . ?
C44 C47 1.523(13) . ?
C45 C46 1.356(12) . ?

loop_
_geom_torsion_atom_site_label_1
_geom_torsion_atom_site_label_2
_geom_torsion_atom_site_label_3
_geom_torsion_atom_site_label_4
_geom_torsion
_geom_torsion_site_symmetry_1
_geom_torsion_site_symmetry_2
_geom_torsion_site_symmetry_3
_geom_torsion_site_symmetry_4
_geom_torsion_publ_flag
O8 Co1 N1 C1 -35.0(7) . . . . ?
O9 Co1 N1 C1 55.3(7) . . . . ?
N5 Co1 N1 C1 142.6(7) . . . . ?
O7 Co1 N1 C1 -146(3) . . . . ?
N9 Co1 N1 C1 -128.0(7) . . . . ?
O8 Co1 N1 N2 136.2(6) . . . . ?
O9 Co1 N1 N2 -133.5(5) . . . . ?
N5 Co1 N1 N2 -46.2(6) . . . . ?
O7 Co1 N1 N2 25(3) . . . . ?
N9 Co1 N1 N2 43.2(6) . . . . ?
C1 N1 N2 C2 -1.0(8) . . . . ?
Co1 N1 N2 C2 -173.8(5) . . . . ?
C1 N1 N2 Co2 -179.9(5) . . . . ?
Co1 N1 N2 Co2 7.3(8) . . . . ?
N2 Co2 N2 C2 -105(100) 2_766 . . . ?
N10 Co2 N2 C2 132.2(7) . . . . ?
N10 Co2 N2 C2 -47.8(7) 2_766 . . . ?
N6 Co2 N2 C2 -138.6(7) . . . . ?
N6 Co2 N2 C2 41.4(7) 2_766 . . . ?
N2 Co2 N2 N1 73(100) 2_766 . . . ?
N10 Co2 N2 N1 -49.1(6) . . . . ?
N10 Co2 N2 N1 130.9(6) 2_766 . . . ?
N6 Co2 N2 N1 40.1(6) . . . . ?
N6 Co2 N2 N1 -139.9(6) 2_766 . . . ?
O8 Co1 N5 C9 -28(6) . . . . ?
O9 Co1 N5 C9 -45.7(6) . . . . ?
O7 Co1 N5 C9 44.8(6) . . . . ?
N9 Co1 N5 C9 132.2(6) . . . . ?
N1 Co1 N5 C9 -139.6(6) . . . . ?
O8 Co1 N5 N6 150(5) . . . . ?
O9 Co1 N5 N6 131.9(6) . . . . ?
O7 Co1 N5 N6 -137.6(6) . . . . ?
N9 Co1 N5 N6 -50.2(6) . . . . ?
N1 Co1 N5 N6 38.0(6) . . . . ?
C9 N5 N6 C10 0.3(8) . . . . ?
Co1 N5 N6 C10 -177.7(5) . . . . ?
C9 N5 N6 Co2 -172.4(5) . . . . ?
Co1 N5 N6 Co2 9.7(8) . . . . ?
N2 Co2 N6 C10 141.8(7) . . . . ?
N2 Co2 N6 C10 -38.2(7) 2_766 . . . ?
N10 Co2 N6 C10 -130.3(7) . . . . ?
N10 Co2 N6 C10 49.7(7) 2_766 . . . ?
N6 Co2 N6 C10 103(100) 2_766 . . . ?
N2 Co2 N6 N5 -47.7(5) . . . . ?
N2 Co2 N6 N5 132.3(5) 2_766 . . . ?
N10 Co2 N6 N5 40.2(5) . . . . ?
N10 Co2 N6 N5 -139.8(5) 2_766 . . . ?
N6 Co2 N6 N5 -86(100) 2_766 . . . ?
O8 Co1 N9 C17 45.4(7) . . . . ?
O9 Co1 N9 C17 -102(4) . . . . ?
N5 Co1 N9 C17 -133.7(7) . . . . ?
O7 Co1 N9 C17 -46.0(7) . . . . ?
N1 Co1 N9 C17 135.4(7) . . . . ?
O8 Co1 N9 N10 -146.1(6) . . . . ?
O9 Co1 N9 N10 67(4) . . . . ?
N5 Co1 N9 N10 34.8(6) . . . . ?
O7 Co1 N9 N10 122.5(6) . . . . ?
N1 Co1 N9 N10 -56.0(6) . . . . ?
C17 N9 N10 C18 0.3(8) . . . . ?
Co1 N9 N10 C18 -170.2(5) . . . . ?
C17 N9 N10 Co2 -174.0(5) . . . . ?
Co1 N9 N10 Co2 15.4(8) . . . . ?
N2 Co2 N10 C18 -137.3(7) . . . . ?
N2 Co2 N10 C18 42.7(7) 2_766 . . . ?
N10 Co2 N10 C18 -147(100) 2_766 . . . ?
N6 Co2 N10 C18 132.4(7) . . . . ?
N6 Co2 N10 C18 -47.6(7) 2_766 . . . ?
N2 Co2 N10 N9 35.8(6) . . . . ?
N2 Co2 N10 N9 -144.2(6) 2_766 . . . ?
N10 Co2 N10 N9 26(100) 2_766 . . . ?
N6 Co2 N10 N9 -54.5(6) . . . . ?
N6 Co2 N10 N9 125.5(6) 2_766 . . . ?
O8 Co1 O7 C25 61.8(8) . . . . ?
O9 Co1 O7 C25 -28.6(8) . . . . ?
N5 Co1 O7 C25 -115.7(8) . . . . ?
N9 Co1 O7 C25 154.7(8) . . . . ?
N1 Co1 O7 C25 173(3) . . . . ?
O9 Co1 O8 C26 52.9(10) . . . . ?
N5 Co1 O8 C26 35(6) . . . . ?
O7 Co1 O8 C26 -37.5(10) . . . . ?
N9 Co1 O8 C26 -125.0(10) . . . . ?
N1 Co1 O8 C26 146.8(10) . . . . ?
N2 N1 C1 N3 1.5(9) . . . . ?
Co1 N1 C1 N3 173.7(5) . . . . ?
C2 N3 C1 N1 -1.4(9) . . . . ?
C3 N3 C1 N1 178.7(8) . . . . ?
N1 N2 C2 N3 0.1(9) . . . . ?
Co2 N2 C2 N3 179.0(5) . . . . ?
C1 N3 C2 N2 0.7(9) . . . . ?
C3 N3 C2 N2 -179.3(7) . . . . ?
C2 N3 C3 C4 150.2(9) . . . . ?
C1 N3 C3 C4 -29.9(13) . . . . ?
C2 N3 C3 C8 -28.7(13) . . . . ?
C1 N3 C3 C8 151.3(9) . . . . ?
C8 C3 C4 C5 0.2(15) . . . . ?
N3 C3 C4 C5 -178.6(8) . . . . ?
C3 C4 C5 C6 0.8(15) . . . . ?
C4 C5 C6 C7 -1.4(15) . . . . ?
C4 C5 C6 N4 179.7(9) . . . . ?
O2 N4 C6 C7 8.3(14) . . . . ?
O1 N4 C6 C7 -169.4(9) . . . . ?
O2 N4 C6 C5 -172.9(9) . . . . ?
O1 N4 C6 C5 9.5(13) . . . . ?
C5 C6 C7 C8 1.0(15) . . . . ?
N4 C6 C7 C8 179.8(8) . . . . ?
C4 C3 C8 C7 -0.6(14) . . . . ?
N3 C3 C8 C7 178.2(8) . . . . ?
C6 C7 C8 C3 0.0(13) . . . . ?
N6 N5 C9 N7 -1.3(8) . . . . ?
Co1 N5 C9 N7 176.8(5) . . . . ?
C10 N7 C9 N5 1.8(8) . . . . ?
C11 N7 C9 N5 177.9(7) . . . . ?
N5 N6 C10 N7 0.9(8) . . . . ?
Co2 N6 C10 N7 172.4(5) . . . . ?
C9 N7 C10 N6 -1.6(8) . . . . ?
C11 N7 C10 N6 -177.5(7) . . . . ?
C9 N7 C11 C16 35.5(11) . . . . ?
C10 N7 C11 C16 -149.4(8) . . . . ?
C9 N7 C11 C12 -144.6(8) . . . . ?
C10 N7 C11 C12 30.5(12) . . . . ?
C16 C11 C12 C13 -0.7(12) . . . . ?
N7 C11 C12 C13 179.5(7) . . . . ?
C11 C12 C13 C14 -2.4(12) . . . . ?
C12 C13 C14 C15 3.6(13) . . . . ?
C12 C13 C14 N8 -176.6(7) . . . . ?
O4 N8 C14 C15 174.0(9) . . . . ?
O3 N8 C14 C15 -8.6(12) . . . . ?
O4 N8 C14 C13 -5.9(12) . . . . ?
O3 N8 C14 C13 171.6(9) . . . . ?
C13 C14 C15 C16 -1.4(13) . . . . ?
N8 C14 C15 C16 178.8(7) . . . . ?
C12 C11 C16 C15 2.9(13) . . . . ?
N7 C11 C16 C15 -177.2(7) . . . . ?
C14 C15 C16 C11 -1.9(12) . . . . ?
N10 N9 C17 N11 0.0(9) . . . . ?
Co1 N9 C17 N11 170.2(5) . . . . ?
C18 N11 C17 N9 -0.3(9) . . . . ?
C19 N11 C17 N9 -176.6(7) . . . . ?
N9 N10 C18 N11 -0.6(9) . . . . ?
Co2 N10 C18 N11 173.6(5) . . . . ?
C17 N11 C18 N10 0.6(9) . . . . ?
C19 N11 C18 N10 177.0(7) . . . . ?
C17 N11 C19 C24 112.3(13) . . . . ?
C18 N11 C19 C24 -63.1(14) . . . . ?
C17 N11 C19 C20 -66.0(12) . . . . ?
C18 N11 C19 C20 118.6(10) . . . . ?
C24 C19 C20 C21 0.8(16) . . . . ?
N11 C19 C20 C21 179.1(8) . . . . ?
C19 C20 C21 C22 1.7(15) . . . . ?
C20 C21 C22 C23 1(2) . . . . ?
C20 C21 C22 N12 179.3(8) . . . . ?
O5 N12 C22 C21 -14(2) . . . . ?
O6 N12 C22 C21 179.8(13) . . . . ?
O5 N12 C22 C23 165(2) . . . . ?
O6 N12 C22 C23 -1(2) . . . . ?
C21 C22 C23 C24 -5(3) . . . . ?
N12 C22 C23 C24 176.6(14) . . . . ?
C20 C19 C24 C23 -5(2) . . . . ?
N11 C19 C24 C23 176.3(15) . . . . ?
C22 C23 C24 C19 7(3) . . . . ?
O12 S1 C27 C28 -24.4(8) . . . . ?
O11 S1 C27 C28 -145.1(7) . . . . ?
O10 S1 C27 C28 95.9(8) . . . . ?
O12 S1 C27 C32 155.3(7) . . . . ?
O11 S1 C27 C32 34.6(8) . . . . ?
O10 S1 C27 C32 -84.4(8) . . . . ?
C32 C27 C28 C29 -1.0(14) . . . . ?
S1 C27 C28 C29 178.7(7) . . . . ?
C27 C28 C29 C30 0.6(15) . . . . ?
C28 C29 C30 C31 -0.2(14) . . . . ?
C28 C29 C30 C33 -179.1(9) . . . . ?
C29 C30 C31 C32 0.1(13) . . . . ?
C33 C30 C31 C32 179.1(8) . . . . ?
C28 C27 C32 C31 1.0(13) . . . . ?
S1 C27 C32 C31 -178.7(7) . . . . ?
C30 C31 C32 C27 -0.5(13) . . . . ?
O15 S2 C34 C35 -8.7(9) . . . . ?
O14 S2 C34 C35 -130.4(7) . . . . ?
O13 S2 C34 C35 111.1(8) . . . . ?
O15 S2 C34 C39 175.4(7) . . . . ?
O14 S2 C34 C39 53.7(8) . . . . ?
O13 S2 C34 C39 -64.8(8) . . . . ?
C39 C34 C35 C36 1.4(13) . . . . ?
S2 C34 C35 C36 -174.6(7) . . . . ?
C34 C35 C36 C37 -1.0(14) . . . . ?
C35 C36 C37 C38 0.7(14) . . . . ?
C35 C36 C37 C40 178.8(8) . . . . ?
C36 C37 C38 C39 -0.9(14) . . . . ?
C40 C37 C38 C39 -179.0(9) . . . . ?
C35 C34 C39 C38 -1.6(14) . . . . ?
S2 C34 C39 C38 174.4(7) . . . . ?
C37 C38 C39 C34 1.4(15) . . . . ?
O16 S3 C41 C42 112.3(8) . . . . ?
O18 S3 C41 C42 -127.7(7) . . . . ?
O17 S3 C41 C42 -8.8(8) . . . . ?
O16 S3 C41 C46 -68.2(8) . . . . ?
O18 S3 C41 C46 51.8(8) . . . . ?
O17 S3 C41 C46 170.7(7) . . . . ?
C46 C41 C42 C43 -2.2(13) . . . . ?
S3 C41 C42 C43 177.4(7) . . . . ?
C41 C42 C43 C44 -0.6(14) . . . . ?
C42 C43 C44 C45 1.0(15) . . . . ?
C42 C43 C44 C47 -177.9(9) . . . . ?
C43 C44 C45 C46 1.4(16) . . . . ?
C47 C44 C45 C46 -179.7(9) . . . . ?
C44 C45 C46 C41 -4.3(16) . . . . ?
C42 C41 C46 C45 4.6(14) . . . . ?
S3 C41 C46 C45 -175.0(8) . . . . ?
